data_7128329
loop_
_publ_author_name
'Jones, Caleb A. H.'
'Schley, Nathan D.'

_publ_section_title
;
 Selective demethylation of <i>O</i>-aryl glycosides by iridium-catalyzed
 hydrosilylation.
;
_journal_issue 48
_journal_name_full 'Chemical communications (Cambridge, England)'
_journal_page_first 5953
_journal_page_last 5956
_journal_paper_doi 10.1039/d1cc00496d
_journal_volume 57
_journal_year 2021
_chemical_absolute_configuration rmad
_chemical_formula_moiety 'C25 H44 O6 Si'
_chemical_formula_sum 'C25 H44 O6 Si'
_chemical_formula_weight 468.69
_chemical_name_systematic (2?-methylphenyl)-6-O-triisopropylsilyl-2,3,4-tri-O-methyl-\a-D-mannopyranoside
_space_group_crystal_system monoclinic
_space_group_IT_number 4
_space_group_name_Hall 'P 2yb'
_space_group_name_H-M_alt 'P 1 21 1'
_atom_sites_solution_hydrogens geom
_atom_sites_solution_primary dual
_audit_creation_date 2020-08-31
_audit_creation_method
;
Olex2 1.2
(compiled 2018.05.29 svn.r3508 for OlexSys, GUI svn.r5506)
;
_audit_update_record
;
2021-01-28 deposited with the CCDC.	2021-05-18 downloaded from the CCDC.
;
_cell_angle_alpha 90
_cell_angle_beta 97.463(3)
_cell_angle_gamma 90
_cell_formula_units_Z 4
_cell_length_a 7.7564(2)
_cell_length_b 13.7188(4)
_cell_length_c 25.4041(8)
_cell_measurement_reflns_used 15510
_cell_measurement_temperature 100.00(10)
_cell_measurement_theta_max 72.9350
_cell_measurement_theta_min 3.6130
_cell_volume 2680.31(14)
_computing_cell_refinement 'CrysAlisPro 1.171.40.69a (Rigaku OD, 2020)'
_computing_data_collection 'CrysAlisPro 1.171.40.69a (Rigaku OD, 2020)'
_computing_data_reduction 'CrysAlisPro 1.171.40.69a (Rigaku OD, 2020)'
_computing_molecular_graphics 'Olex2 (Dolomanov et al., 2009)'
_computing_publication_material 'Olex2 (Dolomanov et al., 2009)'
_computing_structure_refinement 'ShelXL (Sheldrick, 2015)'
_computing_structure_solution 'ShelXT (Sheldrick, 2015)'
_diffrn_ambient_environment N~2~
_diffrn_ambient_temperature 100.00(10)
_diffrn_detector 'CCD plate'
_diffrn_detector_area_resol_mean 8.1506
_diffrn_detector_type EosS2
_diffrn_measured_fraction_theta_full 0.958
_diffrn_measured_fraction_theta_max 0.939
_diffrn_measurement_details
;
List of Runs (angles in degrees, time in seconds):

  # Type    Start    End  Width  t~exp~   \w     \q     \k     \f   Frames
#--------------------------------------------------------------------------
  1  \w   -103.00 -43.00   1.00    1.00    --  -38.88 -57.00-150.00   60
  2  \w   -102.00 -51.00   1.00    1.00    --  -38.88 -57.00  30.00   51
  3  \w    -42.00 -15.00   1.00    1.00    --  -38.88  38.00-150.00   27
  4  \w    -88.00 -63.00   1.00    1.00    --  -38.88 -57.00 -90.00   25
  5  \w    -26.00   2.00   1.00    1.00    --   38.88 -57.00  30.00   28
  6  \w     -7.00  20.00   1.00    1.00    --   38.88 -57.00   0.00   27
  7  \w     24.00  51.00   1.00    1.00    --   38.88-125.00 -60.00   27
  8  \w     64.00  90.00   1.00    1.00    --   38.88  77.00 -60.00   26
  9  \w     51.00  78.00   1.00    1.00    --   38.88  38.00  30.00   27
 10  \w    -10.00  17.00   1.00    1.00    --   38.88 -38.00-180.00   27
 11  \w    -28.00  18.00   1.00    1.00    --   38.88 -77.00 120.00   46
 12  \w      6.00  31.00   1.00    1.00    --   38.88  88.00 -41.51   25
 13  \w     -5.00  22.00   1.00    1.00    --   38.88 -57.00 -90.00   27
 14  \w     25.00  50.00   1.00    1.00    --   38.88-125.00  90.00   25
 15  \w     14.00  71.00   1.00    1.00    --   38.88 -99.00 120.00   57
 16  \w     84.00 109.00   1.00    1.00    --   38.88  19.00 -30.00   25
 17  \w     33.00  59.00   1.00    1.00    --   38.88 -19.00 120.00   26
 18  \w     11.00  49.00   1.00    1.00    --   38.88  19.00  30.00   38
 19  \w    -14.00  27.00   1.00    1.00    --   38.88 -38.00 -60.00   41
 20  \w     13.00  40.00   1.00    1.00    --   38.88 -77.00 150.00   27
 21  \w     22.00  53.00   1.00    1.00    --   38.88 -57.00  90.00   31
 22  \w    -10.00  17.00   1.00    1.00    --   38.88 -38.00 -90.00   27
 23  \w     62.00 102.00   1.00    1.00    --   38.88  19.00 120.00   40
 24  \w     51.00  77.00   1.00    1.00    --   38.88 -99.00   0.00   26
 25  \w     41.00  87.00   1.00    1.00    --   38.88-125.00 -30.00   46
 26  \w     30.00  78.00   1.00    1.00    --   38.88 -99.00 -90.00   48
 27  \w     50.00  77.00   1.00    1.00    --   38.88  38.00-180.00   27
 28  \w     10.00  52.00   1.00    1.00    --   38.88  19.00 120.00   42
 29  \w     33.00  62.00   1.00    1.00    --   38.88 -99.00 -30.00   29
 30  \w    -29.00  67.00   1.00    1.00    --   38.88 -19.00-150.00   96
 31  \w     45.00  72.00   1.00    1.00    --   38.88  19.00 -60.00   27
 32  \w     24.00  49.00   1.00    1.00    --   38.88  38.00 -90.00   25
 33  \w      1.00  28.00   1.00    1.00    --   38.88 -77.00-120.00   27
 34  \w     60.00  98.00   1.00    1.00    --   38.88  77.00-180.00   38
 35  \w    -21.00   6.00   1.00    1.00    --   38.88 -38.00-120.00   27
 36  \w     24.00  69.00   1.00    1.00    --   38.88  77.00  60.00   45
 37  \w     -6.00  25.00   1.00    1.00    --   38.88  12.00-121.40   31
 38  \w     33.00  62.00   1.00    1.00    --   38.88  57.00-120.00   29
 39  \w     24.00  51.00   1.00    1.00    --   38.88  57.00 -90.00   27
 40  \w     79.00 106.00   1.00    1.00    --   38.88  57.00 -90.00   27
 41  \w    -27.00   4.00   1.00    1.00    --   38.88 -57.00  90.00   31
 42  \w     71.00 101.00   1.00    1.00    --   38.88  19.00-150.00   30
 43  \w     54.00  81.00   1.00    1.00    --   38.88  38.00  60.00   27
 44  \w     82.00 108.00   1.00    1.00    --   38.88  38.00  60.00   26
 45  \w     43.00 106.00   1.00    1.00    --   38.88  57.00 -30.00   63
 46  \w     13.00  51.00   1.00    1.00    --   38.88  77.00-180.00   38
 47  \w      9.00  38.00   1.00    1.00    --   38.88 -77.00-150.00   29
 48  \w     40.00  92.00   1.00    1.00    --   38.88-125.00  60.00   52
 49  \w     59.00  84.00   1.00    1.00    --   38.88-125.00-120.00   25
 50  \w     99.00 150.00   1.00    3.00    --  111.00  45.00  90.00   51
 51  \w    103.00 174.00   1.00    3.00    --  111.00  45.00 -60.00   71
 52  \w     60.00 126.00   1.00    3.00    --  111.00 -30.00-150.00   66
 53  \w    134.00 161.00   1.00    3.00    --  111.00  77.00 -90.00   27
 54  \w    104.00 149.00   1.00    3.00    --  111.00 111.00   0.00   45
 55  \w     85.00 111.00   1.00    3.00    --  111.00  77.00 -90.00   26
 56  \w     94.00 121.00   1.00    3.00    --  111.00  30.00  90.00   27
 57  \w    102.00 131.00   1.00    3.00    --  111.00 -77.00 150.00   29
 58  \w     49.00  76.00   1.00    3.00    --  111.00 -77.00 150.00   27
 59  \w     49.00  79.00   1.00    3.00    --  111.00 -94.00 -60.00   30
 60  \w     71.00 116.00   1.00    3.00    --  111.00-111.00 -30.00   45
 61  \w     45.00 129.00   1.00    3.00    --  111.00 -77.00 -30.00   84
 62  \w     55.00  82.00   1.00    3.00    --  111.00 -61.00 -60.00   27
 63  \w     59.00 132.00   1.00    3.00    --  111.00 178.00 -60.00   73
 64  \w     85.00 130.00   1.00    3.00    --  111.00 -34.00 -23.78   45
 65  \w     93.00 127.00   1.00    3.00    --  111.00  61.00-150.00   34
 66  \w    106.00 141.00   1.00    3.00    --  111.00  45.00 120.00   35
 67  \w     95.00 155.00   1.00    3.00    --  111.00  45.00-180.00   60
 68  \w     56.00 112.00   1.00    3.00    --  111.00-111.00 120.00   56
 69  \w     99.00 138.00   1.00    3.00    --  111.00  61.00   0.00   39
 70  \w     65.00 118.00   1.00    3.00    --  111.00 -45.00 -90.00   53
 71  \w     84.00 176.00   1.00    3.00    --  111.00  77.00  30.00   92
 72  \w    105.00 132.00   1.00    3.00    --  111.00 -30.00 150.00   27
 73  \w     65.00  92.00   1.00    3.00    --  111.00 -45.00  30.00   27
 74  \w     51.00 111.00   1.00    3.00    --  111.00-111.00-120.00   60
 75  \w    119.00 176.00   1.00    3.00    --  111.00 111.00 -90.00   57
 76  \w     54.00 127.00   1.00    3.00    --  111.00 -55.00-143.85   73
;
_diffrn_measurement_device 'four-circle diffractometer'
_diffrn_measurement_device_type 'SuperNova, Dual, Cu at home/near, EosS2'
_diffrn_measurement_method '\w scans'
_diffrn_orient_matrix_type 'CrysAlisPro convention (1999,Acta A55,543-557)'
_diffrn_orient_matrix_UB_11 -0.0774120000
_diffrn_orient_matrix_UB_12 0.0038814000
_diffrn_orient_matrix_UB_13 0.0528209000
_diffrn_orient_matrix_UB_21 -0.0667606000
_diffrn_orient_matrix_UB_22 -0.1052187000
_diffrn_orient_matrix_UB_23 -0.0089907000
_diffrn_orient_matrix_UB_31 0.1722764000
_diffrn_orient_matrix_UB_32 -0.0389785000
_diffrn_orient_matrix_UB_33 0.0295179000
_diffrn_radiation_monochromator mirror
_diffrn_radiation_probe x-ray
_diffrn_radiation_type CuK\a
_diffrn_radiation_wavelength 1.54184
_diffrn_reflns_av_R_equivalents 0.0245
_diffrn_reflns_av_unetI/netI 0.0300
_diffrn_reflns_Laue_measured_fraction_full 0.958
_diffrn_reflns_Laue_measured_fraction_max 0.939
_diffrn_reflns_limit_h_max 9
_diffrn_reflns_limit_h_min -9
_diffrn_reflns_limit_k_max 16
_diffrn_reflns_limit_k_min -17
_diffrn_reflns_limit_l_max 31
_diffrn_reflns_limit_l_min -31
_diffrn_reflns_number 25888
_diffrn_reflns_point_group_measured_fraction_full 0.937
_diffrn_reflns_point_group_measured_fraction_max 0.906
_diffrn_reflns_theta_full 67.684
_diffrn_reflns_theta_max 73.545
_diffrn_reflns_theta_min 3.509
_diffrn_source 'micro-focus sealed X-ray tube'
_diffrn_source_type 'SuperNova (Cu) X-ray Source'
_exptl_absorpt_coefficient_mu 1.055
_exptl_absorpt_correction_T_max 1.00000
_exptl_absorpt_correction_T_min 0.97891
_exptl_absorpt_correction_type multi-scan
_exptl_absorpt_process_details
;
CrysAlisPro 1.171.40.69a (Rigaku Oxford Diffraction, 2020)
Empirical absorption correction using spherical harmonics,
 implemented in SCALE3 ABSPACK scaling algorithm.
;
_exptl_crystal_colour colourless
_exptl_crystal_colour_primary colourless
_exptl_crystal_density_diffrn 1.161
_exptl_crystal_description block
_exptl_crystal_F_000 1024
_exptl_crystal_size_max 0.282
_exptl_crystal_size_mid 0.228
_exptl_crystal_size_min 0.223
_refine_diff_density_max 1.092
_refine_diff_density_min -0.521
_refine_diff_density_rms 0.082
_refine_ls_abs_structure_details
;
 Flack x determined using 4028 quotients [(I+)-(I-)]/[(I+)+(I-)]
 (Parsons, Flack and Wagner, Acta Cryst. B69 (2013) 249-259).
;
_refine_ls_abs_structure_Flack 0.020(14)
_refine_ls_extinction_method none
_refine_ls_goodness_of_fit_ref 1.126
_refine_ls_hydrogen_treatment constr
_refine_ls_matrix_type full
_refine_ls_number_parameters 597
_refine_ls_number_reflns 9802
_refine_ls_number_restraints 1
_refine_ls_restrained_S_all 1.126
_refine_ls_R_factor_all 0.0555
_refine_ls_R_factor_gt 0.0531
_refine_ls_shift/su_max 0.001
_refine_ls_shift/su_mean 0.000
_refine_ls_structure_factor_coef Fsqd
_refine_ls_weighting_details 'w=1/[\s^2^(Fo^2^)+(0.0491P)^2^+5.9903P] where P=(Fo^2^+2Fc^2^)/3'
_refine_ls_weighting_scheme calc
_refine_ls_wR_factor_gt 0.1505
_refine_ls_wR_factor_ref 0.1523
_reflns_Friedel_coverage 0.849
_reflns_Friedel_fraction_full 0.914
_reflns_Friedel_fraction_max 0.870
_reflns_number_gt 9346
_reflns_number_total 9802
_reflns_threshold_expression 'I > 2\s(I)'
_cod_data_source_file d1cc00496d3.cif
_cod_data_source_block 3a
_cod_depositor_comments 'Adding full bibliography for 7128327--7128332.cif.'
_cod_original_cell_volume 2680.33(14)
_cod_database_code 7128329
_shelx_shelxl_version_number 2018/1
_chemical_oxdiff_formula C25H44O6Si
_shelx_space_group_comment
;
The symmetry employed for this shelxl refinement is uniquely defined
by the following loop, which should always be used as a source of
symmetry information in preference to the above space-group names.
They are only intended as comments.
;
_reflns_odcompleteness_completeness 99.98
_reflns_odcompleteness_iscentric 1
_reflns_odcompleteness_theta 68.13
_olex2_refinement_description
;
1. Fixed Uiso
 At 1.2 times of:
  All C(H) groups, All C(H,H) groups
 At 1.5 times of:
  All C(H,H,H) groups
2.a Ternary CH refined with riding coordinates:
 C1(H1), C2(H2), C3(H3), C4(H4), C5(H5), C17(H17), C20(H20), C23(H23),
 C1A(H1A), C2A(H2A), C3A(H3A), C4A(H4A), C5A(H5A), C17A(H17A), C20A(H20A),
 C23A(H23A)
2.b Secondary CH2 refined with riding coordinates:
 C6(H6A,H6B), C6A(H6AA,H6AB)
2.c Aromatic/amide H refined with riding coordinates:
 C9(H9), C10(H10), C11(H11), C12(H12), C9A(H9A), C10A(H10A), C11A(H11A),
 C12A(H12A)
2.d Idealised Me refined as rotating group:
 C13(H13A,H13B,H13C), C14(H14A,H14B,H14C), C15(H15A,H15B,H15C), C16(H16A,H16B,
 H16C), C18(H18A,H18B,H18C), C19(H19A,H19B,H19C), C21(H21A,H21B,H21C), C22(H22A,
 H22B,H22C), C24(H24A,H24B,H24C), C25(H25A,H25B,H25C), C13A(H13D,H13E,H13F),
 C14A(H14D,H14E,H14F), C15A(H15D,H15E,H15F), C16A(H16D,H16E,H16F), C18A(H18D,
 H18E,H18F), C19A(H19D,H19E,H19F), C21A(H21D,H21E,H21F), C22A(H22D,H22E,H22F),
 C24A(H24D,H24E,H24F), C25A(H25D,H25E,H25F)
;
_olex2_date_sample_data_collection 2019-11-15
_olex2_exptl_crystal_mounting_method 'mounted in a polyimide loop'
_olex2_submission_special_instructions 'No special instructions were received'
_oxdiff_exptl_absorpt_empirical_details
;
Empirical correction (ABSPACK) includes:
- Absorption correction using spherical harmonics
- Frame scaling
;
_oxdiff_exptl_absorpt_empirical_full_max 1.162
_oxdiff_exptl_absorpt_empirical_full_min 0.827

loop_
_space_group_symop_operation_xyz
'x, y, z'
'-x, y+1/2, -z'

loop_
_atom_site_label
_atom_site_type_symbol
_atom_site_fract_x
_atom_site_fract_y
_atom_site_fract_z
_atom_site_U_iso_or_equiv
_atom_site_adp_type
_atom_site_occupancy
_atom_site_site_symmetry_order
_atom_site_calc_flag
_atom_site_refinement_flags_posn
_atom_site_refinement_flags_adp
_atom_site_refinement_flags_occupancy
_atom_site_disorder_assembly
_atom_site_disorder_group
Si1 Si 0.74511(17) 0.77485(11) 0.80875(5) 0.0146(3) Uani 1 1 d . . . . .
O1 O 0.6074(5) 0.7742(3) 1.05853(13) 0.0169(7) Uani 1 1 d . . . . .
O2 O 0.2633(5) 0.8224(3) 0.95254(14) 0.0192(7) Uani 1 1 d . . . . .
O3 O 0.2143(5) 0.6226(3) 0.96789(15) 0.0187(8) Uani 1 1 d . . . . .
O4 O 0.5325(5) 0.5543(3) 0.93831(15) 0.0196(8) Uani 1 1 d . . . . .
O5 O 0.6381(5) 0.8097(3) 0.96980(13) 0.0146(7) Uani 1 1 d . . . . .
O6 O 0.6754(5) 0.7328(3) 0.86376(14) 0.0171(8) Uani 1 1 d . . . . .
C1 C 0.5350(6) 0.8229(4) 1.01091(18) 0.0159(10) Uani 1 1 d . . . . .
H1 H 0.522789 0.892601 1.017915 0.019 Uiso 1 1 calc R . . . .
C2 C 0.3562(6) 0.7768(4) 0.99773(19) 0.0153(10) Uani 1 1 d . . . . .
H2 H 0.291116 0.784137 1.028083 0.018 Uiso 1 1 calc R . . . .
C3 C 0.3745(6) 0.6682(4) 0.9854(2) 0.0139(10) Uani 1 1 d . . . . .
H3 H 0.427994 0.635194 1.017655 0.017 Uiso 1 1 calc R . . . .
C4 C 0.4923(6) 0.6556(4) 0.9424(2) 0.0139(10) Uani 1 1 d . . . . .
H4 H 0.433415 0.679391 0.908358 0.017 Uiso 1 1 calc R . . . .
C5 C 0.6644(7) 0.7098(4) 0.9568(2) 0.0146(10) Uani 1 1 d . . . . .
H5 H 0.728301 0.678065 0.988020 0.017 Uiso 1 1 calc R . . . .
C6 C 0.7773(7) 0.7072(4) 0.91235(19) 0.0164(11) Uani 1 1 d . . . . .
H6A H 0.873119 0.752687 0.919914 0.020 Uiso 1 1 calc R . . . .
H6B H 0.825266 0.642382 0.909591 0.020 Uiso 1 1 calc R . . . .
C7 C 0.7735(7) 0.7981(3) 1.0819(2) 0.0146(10) Uani 1 1 d . . . . .
C8 C 0.8545(7) 0.7260(4) 1.1152(2) 0.0199(11) Uani 1 1 d . . . . .
C9 C 1.0175(7) 0.7462(5) 1.1426(2) 0.0274(14) Uani 1 1 d . . . . .
H9 H 1.073478 0.699225 1.165106 0.033 Uiso 1 1 calc R . . . .
C10 C 1.0980(8) 0.8352(6) 1.1371(2) 0.0328(15) Uani 1 1 d . . . . .
H10 H 1.206417 0.847956 1.156095 0.039 Uiso 1 1 calc R . . . .
C11 C 1.0160(8) 0.9053(5) 1.1030(2) 0.0292(14) Uani 1 1 d . . . . .
H11 H 1.069970 0.964882 1.098837 0.035 Uiso 1 1 calc R . . . .
C12 C 0.8531(8) 0.8861(4) 1.0750(2) 0.0231(12) Uani 1 1 d . . . . .
H12 H 0.798352 0.932390 1.051858 0.028 Uiso 1 1 calc R . . . .
C13 C 0.7640(9) 0.6304(5) 1.1216(2) 0.0300(14) Uani 1 1 d . . . . .
H13A H 0.657983 0.641915 1.136335 0.045 Uiso 1 1 calc GR . . . .
H13B H 0.838341 0.588731 1.144886 0.045 Uiso 1 1 calc GR . . . .
H13C H 0.737832 0.599568 1.087533 0.045 Uiso 1 1 calc GR . . . .
C14 C 0.1679(8) 0.9052(4) 0.9654(2) 0.0250(13) Uani 1 1 d . . . . .
H14A H 0.115524 0.936047 0.933327 0.038 Uiso 1 1 calc GR . . . .
H14B H 0.244690 0.950367 0.985558 0.038 Uiso 1 1 calc GR . . . .
H14C H 0.078688 0.885352 0.986035 0.038 Uiso 1 1 calc GR . . . .
C15 C 0.1120(7) 0.6077(5) 1.0096(2) 0.0291(14) Uani 1 1 d . . . . .
H15A H 0.009115 0.571871 0.996406 0.044 Uiso 1 1 calc GR . . . .
H15B H 0.079793 0.669623 1.022949 0.044 Uiso 1 1 calc GR . . . .
H15C H 0.178006 0.571511 1.037655 0.044 Uiso 1 1 calc GR . . . .
C16 C 0.4901(8) 0.5155(4) 0.8865(2) 0.0231(12) Uani 1 1 d . . . . .
H16A H 0.549796 0.551679 0.862085 0.035 Uiso 1 1 calc GR . . . .
H16B H 0.366869 0.520273 0.876129 0.035 Uiso 1 1 calc GR . . . .
H16C H 0.524747 0.448362 0.886343 0.035 Uiso 1 1 calc GR . . . .
C17 C 0.8608(7) 0.8937(4) 0.8230(2) 0.0207(11) Uani 1 1 d . . . . .
H17 H 0.973855 0.877627 0.843021 0.025 Uiso 1 1 calc R . . . .
C18 C 0.7715(8) 0.9634(5) 0.8581(2) 0.0286(13) Uani 1 1 d . . . . .
H18A H 0.660835 0.982828 0.839753 0.043 Uiso 1 1 calc GR . . . .
H18B H 0.843057 1.019944 0.866035 0.043 Uiso 1 1 calc GR . . . .
H18C H 0.754699 0.931010 0.890566 0.043 Uiso 1 1 calc GR . . . .
C19 C 0.9004(9) 0.9470(5) 0.7720(3) 0.0322(15) Uani 1 1 d . . . . .
H19A H 0.956860 0.902804 0.750442 0.048 Uiso 1 1 calc GR . . . .
H19B H 0.975250 1.001595 0.781682 0.048 Uiso 1 1 calc GR . . . .
H19C H 0.793694 0.969481 0.752429 0.048 Uiso 1 1 calc GR . . . .
C20 C 0.5357(7) 0.7825(4) 0.7624(2) 0.0201(11) Uani 1 1 d . . . . .
H20 H 0.476861 0.720088 0.765843 0.024 Uiso 1 1 calc R . . . .
C21 C 0.4106(8) 0.8606(5) 0.7780(2) 0.0294(14) Uani 1 1 d . . . . .
H21A H 0.404529 0.856848 0.815474 0.044 Uiso 1 1 calc GR . . . .
H21B H 0.297088 0.849970 0.758904 0.044 Uiso 1 1 calc GR . . . .
H21C H 0.451817 0.923906 0.769477 0.044 Uiso 1 1 calc GR . . . .
C22 C 0.5583(8) 0.7915(5) 0.7036(2) 0.0259(13) Uani 1 1 d . . . . .
H22A H 0.611555 0.852951 0.697492 0.039 Uiso 1 1 calc GR . . . .
H22B H 0.446643 0.787686 0.682386 0.039 Uiso 1 1 calc GR . . . .
H22C H 0.630912 0.739474 0.693966 0.039 Uiso 1 1 calc GR . . . .
C23 C 0.8961(7) 0.6842(4) 0.7823(2) 0.0196(11) Uani 1 1 d . . . . .
H23 H 0.920726 0.708803 0.747798 0.023 Uiso 1 1 calc R . . . .
C24 C 1.0722(7) 0.6731(5) 0.8175(2) 0.0290(14) Uani 1 1 d . . . . .
H24A H 1.127509 0.735654 0.822348 0.043 Uiso 1 1 calc GR . . . .
H24B H 1.145219 0.629532 0.800800 0.043 Uiso 1 1 calc GR . . . .
H24C H 1.053587 0.647219 0.851455 0.043 Uiso 1 1 calc GR . . . .
C25 C 0.8097(8) 0.5842(4) 0.7724(2) 0.0263(13) Uani 1 1 d . . . . .
H25A H 0.787728 0.556563 0.805560 0.039 Uiso 1 1 calc GR . . . .
H25B H 0.885301 0.541940 0.755828 0.039 Uiso 1 1 calc GR . . . .
H25C H 0.701766 0.591628 0.749499 0.039 Uiso 1 1 calc GR . . . .
Si1A Si 0.28425(17) 0.32389(11) 0.68250(5) 0.0125(3) Uani 1 1 d . . . . .
O1A O 0.3703(4) 0.2742(3) 0.43647(13) 0.0147(7) Uani 1 1 d . . . . .
O2A O 0.7400(4) 0.3190(3) 0.53501(13) 0.0169(7) Uani 1 1 d . . . . .
O3A O 0.7693(5) 0.1196(3) 0.52778(14) 0.0168(8) Uani 1 1 d . . . . .
O4A O 0.4551(5) 0.0617(3) 0.56306(14) 0.0175(8) Uani 1 1 d . . . . .
O5A O 0.3651(4) 0.3175(3) 0.52527(13) 0.0154(7) Uani 1 1 d . . . . .
O6A O 0.3293(5) 0.2492(2) 0.63516(13) 0.0154(7) Uani 1 1 d . . . . .
C1A C 0.4603(6) 0.3231(4) 0.48176(18) 0.0144(9) Uani 1 1 d . . . . .
H1A H 0.478971 0.391544 0.473011 0.017 Uiso 1 1 calc R . . . .
C2A C 0.6346(6) 0.2711(4) 0.49279(18) 0.0142(9) Uani 1 1 d . . . . .
H2A H 0.692962 0.272021 0.460818 0.017 Uiso 1 1 calc R . . . .
C3A C 0.6096(6) 0.1658(4) 0.50979(19) 0.0134(10) Uani 1 1 d . . . . .
H3A H 0.550303 0.129238 0.479592 0.016 Uiso 1 1 calc R . . . .
C4A C 0.4998(7) 0.1624(4) 0.5553(2) 0.0137(10) Uani 1 1 d . . . . .
H4A H 0.565738 0.188600 0.587777 0.016 Uiso 1 1 calc R . . . .
C5A C 0.3308(6) 0.2202(4) 0.54109(19) 0.0135(10) Uani 1 1 d . . . . .
H5A H 0.261357 0.187492 0.511228 0.016 Uiso 1 1 calc R . . . .
C6A C 0.2217(7) 0.2272(4) 0.58663(19) 0.0170(11) Uani 1 1 d . . . . .
H6AA H 0.134622 0.277760 0.579007 0.020 Uiso 1 1 calc R . . . .
H6AB H 0.162077 0.165871 0.590204 0.020 Uiso 1 1 calc R . . . .
C7A C 0.2136(6) 0.3135(4) 0.41336(18) 0.0132(10) Uani 1 1 d . . . . .
C8A C 0.1011(6) 0.2468(4) 0.3841(2) 0.0143(10) Uani 1 1 d . . . . .
C9A C -0.0520(7) 0.2838(5) 0.3567(2) 0.0217(12) Uani 1 1 d . . . . .
H9A H -0.128256 0.241637 0.336749 0.026 Uiso 1 1 calc R . . . .
C10A C -0.0939(7) 0.3815(4) 0.3585(2) 0.0223(12) Uani 1 1 d . . . . .
H10A H -0.195902 0.404678 0.339227 0.027 Uiso 1 1 calc R . . . .
C11A C 0.0172(7) 0.4451(4) 0.3891(2) 0.0194(11) Uani 1 1 d . . . . .
H11A H -0.011549 0.510703 0.390999 0.023 Uiso 1 1 calc R . . . .
C12A C 0.1707(7) 0.4105(4) 0.4169(2) 0.0171(11) Uani 1 1 d . . . . .
H12A H 0.244490 0.452706 0.437768 0.020 Uiso 1 1 calc R . . . .
C13A C 0.1480(7) 0.1407(4) 0.3818(2) 0.0210(11) Uani 1 1 d . . . . .
H13D H 0.242087 0.132929 0.361096 0.031 Uiso 1 1 calc GR . . . .
H13E H 0.048938 0.104476 0.365800 0.031 Uiso 1 1 calc GR . . . .
H13F H 0.182815 0.116944 0.417153 0.031 Uiso 1 1 calc GR . . . .
C14A C 0.8324(8) 0.4000(4) 0.5183(2) 0.0251(13) Uani 1 1 d . . . . .
H14D H 0.910703 0.378407 0.494426 0.038 Uiso 1 1 calc GR . . . .
H14E H 0.897263 0.430415 0.548690 0.038 Uiso 1 1 calc GR . . . .
H14F H 0.751676 0.446078 0.500562 0.038 Uiso 1 1 calc GR . . . .
C15A C 0.8703(7) 0.0990(5) 0.4866(2) 0.0278(13) Uani 1 1 d . . . . .
H15D H 0.804278 0.059000 0.460288 0.042 Uiso 1 1 calc GR . . . .
H15E H 0.974054 0.065011 0.501018 0.042 Uiso 1 1 calc GR . . . .
H15F H 0.901153 0.158814 0.470651 0.042 Uiso 1 1 calc GR . . . .
C16A C 0.4792(8) 0.0325(4) 0.6169(2) 0.0216(12) Uani 1 1 d . . . . .
H16D H 0.458252 -0.036291 0.619189 0.032 Uiso 1 1 calc GR . . . .
H16E H 0.399506 0.067250 0.635972 0.032 Uiso 1 1 calc GR . . . .
H16F H 0.596329 0.046594 0.632236 0.032 Uiso 1 1 calc GR . . . .
C17A C 0.2947(7) 0.4532(4) 0.6583(2) 0.0188(11) Uani 1 1 d . . . . .
H17A H 0.197752 0.462417 0.629954 0.023 Uiso 1 1 calc R . . . .
C18A C 0.4634(7) 0.4744(4) 0.6348(2) 0.0246(12) Uani 1 1 d . . . . .
H18D H 0.561062 0.466470 0.661761 0.037 Uiso 1 1 calc GR . . . .
H18E H 0.460832 0.540011 0.621590 0.037 Uiso 1 1 calc GR . . . .
H18F H 0.473640 0.429842 0.606175 0.037 Uiso 1 1 calc GR . . . .
C19A C 0.2720(8) 0.5273(4) 0.7023(3) 0.0293(14) Uani 1 1 d . . . . .
H19D H 0.162982 0.516012 0.715333 0.044 Uiso 1 1 calc GR . . . .
H19E H 0.273745 0.592144 0.688208 0.044 Uiso 1 1 calc GR . . . .
H19F H 0.365197 0.519933 0.730833 0.044 Uiso 1 1 calc GR . . . .
C20A C 0.4610(6) 0.3005(4) 0.7395(2) 0.0170(11) Uani 1 1 d . . . . .
H20A H 0.557438 0.344515 0.734869 0.020 Uiso 1 1 calc R . . . .
C21A C 0.5344(8) 0.1953(5) 0.7411(2) 0.0265(13) Uani 1 1 d . . . . .
H21D H 0.442993 0.149874 0.745216 0.040 Uiso 1 1 calc GR . . . .
H21E H 0.625062 0.189026 0.770407 0.040 Uiso 1 1 calc GR . . . .
H21F H 0.580597 0.181839 0.708545 0.040 Uiso 1 1 calc GR . . . .
C22A C 0.4007(8) 0.3253(5) 0.7932(2) 0.0265(12) Uani 1 1 d . . . . .
H22D H 0.366198 0.392522 0.793320 0.040 Uiso 1 1 calc GR . . . .
H22E H 0.494468 0.314317 0.821135 0.040 Uiso 1 1 calc GR . . . .
H22F H 0.303886 0.284681 0.798640 0.040 Uiso 1 1 calc GR . . . .
C23A C 0.0636(6) 0.2971(4) 0.7029(2) 0.0157(11) Uani 1 1 d . . . . .
H23A H 0.058521 0.330541 0.736749 0.019 Uiso 1 1 calc R . . . .
C24A C -0.0907(7) 0.3344(5) 0.6640(2) 0.0254(12) Uani 1 1 d . . . . .
H24D H -0.078047 0.403098 0.658600 0.038 Uiso 1 1 calc GR . . . .
H24E H -0.197123 0.322283 0.678453 0.038 Uiso 1 1 calc GR . . . .
H24F H -0.093378 0.300960 0.630711 0.038 Uiso 1 1 calc GR . . . .
C25A C 0.0411(8) 0.1875(4) 0.7132(2) 0.0245(12) Uani 1 1 d . . . . .
H25D H 0.045821 0.151908 0.680841 0.037 Uiso 1 1 calc GR . . . .
H25E H -0.069226 0.176504 0.725458 0.037 Uiso 1 1 calc GR . . . .
H25F H 0.132664 0.165613 0.739622 0.037 Uiso 1 1 calc GR . . . .

loop_
_atom_site_aniso_label
_atom_site_aniso_U_11
_atom_site_aniso_U_22
_atom_site_aniso_U_33
_atom_site_aniso_U_23
_atom_site_aniso_U_13
_atom_site_aniso_U_12
Si1 0.0126(6) 0.0157(7) 0.0157(6) 0.0022(5) 0.0023(5) -0.0013(6)
O1 0.0170(17) 0.0182(18) 0.0151(16) 0.0007(15) 0.0005(13) 0.0011(17)
O2 0.0206(19) 0.0162(18) 0.0199(18) -0.0003(15) -0.0010(14) 0.0058(17)
O3 0.0150(19) 0.019(2) 0.023(2) -0.0012(14) 0.0043(14) -0.0077(15)
O4 0.026(2) 0.0113(18) 0.0216(19) -0.0017(14) 0.0039(15) 0.0034(16)
O5 0.0174(18) 0.0085(18) 0.0182(17) -0.0009(13) 0.0036(13) -0.0016(14)
O6 0.0160(18) 0.0193(19) 0.0165(17) 0.0048(14) 0.0040(13) -0.0027(15)
C1 0.016(2) 0.015(2) 0.016(2) -0.003(2) 0.0012(18) 0.003(2)
C2 0.014(2) 0.015(2) 0.016(2) -0.001(2) 0.0013(18) -0.001(2)
C3 0.010(2) 0.012(2) 0.020(3) 0.0004(18) 0.0031(19) 0.0002(19)
C4 0.014(2) 0.010(2) 0.018(2) 0.0001(18) 0.0025(19) 0.0007(19)
C5 0.012(2) 0.013(3) 0.018(2) -0.0003(18) 0.0012(19) 0.0024(19)
C6 0.017(3) 0.017(3) 0.015(2) 0.0010(19) 0.0020(19) -0.003(2)
C7 0.016(2) 0.012(3) 0.016(2) -0.0041(17) 0.0037(18) 0.0022(18)
C8 0.020(3) 0.018(3) 0.022(3) -0.003(2) 0.005(2) 0.007(2)
C9 0.017(3) 0.040(4) 0.024(3) -0.001(2) -0.001(2) 0.009(3)
C10 0.020(3) 0.044(4) 0.033(3) -0.002(3) -0.003(2) 0.001(3)
C11 0.021(3) 0.033(4) 0.033(3) 0.000(3) 0.001(2) -0.008(3)
C12 0.020(3) 0.024(3) 0.025(3) 0.002(2) 0.002(2) 0.003(2)
C13 0.038(4) 0.024(3) 0.026(3) 0.001(2) -0.003(3) 0.006(3)
C14 0.020(3) 0.018(3) 0.036(3) -0.003(2) -0.001(2) 0.008(2)
C15 0.011(3) 0.047(4) 0.030(3) 0.002(3) 0.008(2) -0.006(3)
C16 0.027(3) 0.019(3) 0.024(3) -0.004(2) 0.007(2) 0.000(2)
C17 0.021(3) 0.014(3) 0.027(3) 0.001(2) 0.002(2) -0.007(2)
C18 0.030(3) 0.024(3) 0.032(3) -0.003(2) 0.006(3) -0.005(3)
C19 0.039(4) 0.023(3) 0.035(4) 0.003(3) 0.008(3) -0.017(3)
C20 0.019(3) 0.020(3) 0.020(3) 0.002(2) -0.001(2) -0.004(2)
C21 0.020(3) 0.035(4) 0.032(3) 0.001(3) 0.002(2) 0.012(3)
C22 0.021(3) 0.035(4) 0.020(3) 0.001(2) 0.000(2) 0.002(2)
C23 0.019(3) 0.020(3) 0.020(3) 0.001(2) 0.006(2) 0.005(2)
C24 0.013(3) 0.040(4) 0.034(3) -0.001(3) 0.003(2) 0.008(3)
C25 0.022(3) 0.021(3) 0.036(3) -0.004(2) 0.007(2) 0.005(2)
Si1A 0.0091(6) 0.0109(6) 0.0179(6) -0.0015(5) 0.0030(5) -0.0002(5)
O1A 0.0133(17) 0.0138(17) 0.0164(16) -0.0010(14) -0.0005(13) 0.0006(16)
O2A 0.0163(17) 0.0130(17) 0.0200(17) 0.0031(15) -0.0027(13) -0.0060(16)
O3A 0.0140(18) 0.0127(18) 0.0244(19) 0.0025(14) 0.0054(14) 0.0061(14)
O4A 0.0189(19) 0.0115(18) 0.0229(19) -0.0003(14) 0.0063(15) -0.0036(15)
O5A 0.0174(18) 0.0125(17) 0.0168(16) -0.0013(14) 0.0039(13) 0.0008(16)
O6A 0.0170(18) 0.0103(18) 0.0187(18) -0.0026(13) 0.0019(13) 0.0038(14)
C1A 0.018(2) 0.009(2) 0.016(2) -0.002(2) -0.0010(18) -0.005(2)
C2A 0.014(2) 0.014(2) 0.015(2) 0.003(2) 0.0020(17) -0.002(2)
C3A 0.013(2) 0.011(2) 0.017(2) 0.0002(18) 0.0030(19) -0.0006(19)
C4A 0.016(3) 0.009(2) 0.017(2) 0.0000(18) 0.0042(19) -0.0049(19)
C5A 0.009(2) 0.015(3) 0.016(2) 0.0000(18) 0.0013(18) -0.0026(19)
C6A 0.013(3) 0.021(3) 0.017(2) -0.003(2) 0.0028(19) 0.001(2)
C7A 0.011(2) 0.016(3) 0.013(2) 0.0025(19) 0.0010(17) 0.000(2)
C8A 0.010(2) 0.013(3) 0.020(2) -0.0005(18) 0.0046(18) 0.0012(19)
C9A 0.013(2) 0.027(3) 0.024(3) -0.006(2) 0.000(2) -0.001(2)
C10A 0.015(3) 0.028(3) 0.023(3) -0.002(2) -0.002(2) 0.000(2)
C11A 0.019(3) 0.016(3) 0.023(3) -0.001(2) 0.002(2) 0.000(2)
C12A 0.017(3) 0.015(3) 0.019(3) -0.0017(19) 0.001(2) 0.000(2)
C13A 0.019(3) 0.013(3) 0.030(3) -0.003(2) 0.001(2) -0.001(2)
C14A 0.022(3) 0.020(3) 0.033(3) 0.008(2) -0.002(2) -0.005(2)
C15A 0.015(3) 0.037(4) 0.033(3) 0.000(3) 0.010(2) 0.011(3)
C16A 0.027(3) 0.010(3) 0.030(3) 0.002(2) 0.012(2) 0.001(2)
C17A 0.015(3) 0.010(3) 0.032(3) 0.000(2) 0.001(2) -0.002(2)
C18A 0.022(3) 0.015(3) 0.037(3) 0.003(2) 0.006(2) -0.008(2)
C19A 0.025(3) 0.013(3) 0.049(4) -0.003(2) 0.003(3) 0.002(2)
C20A 0.007(2) 0.024(3) 0.020(2) -0.0006(19) 0.0003(18) -0.0013(19)
C21A 0.017(3) 0.035(4) 0.026(3) 0.000(2) -0.003(2) 0.003(3)
C22A 0.029(3) 0.033(3) 0.017(3) -0.003(2) 0.000(2) 0.002(3)
C23A 0.011(2) 0.014(3) 0.023(3) -0.0012(18) 0.0052(19) 0.0001(18)
C24A 0.012(2) 0.035(4) 0.029(3) 0.005(3) 0.004(2) 0.006(2)
C25A 0.018(3) 0.020(3) 0.037(3) 0.002(2) 0.008(2) -0.005(2)

loop_
_atom_type_symbol
_atom_type_description
_atom_type_scat_dispersion_real
_atom_type_scat_dispersion_imag
_atom_type_scat_source
C C 0.0181 0.0091 'International Tables Vol C Tables 4.2.6.8 and 6.1.1.4'
H H 0.0000 0.0000 'International Tables Vol C Tables 4.2.6.8 and 6.1.1.4'
O O 0.0492 0.0322 'International Tables Vol C Tables 4.2.6.8 and 6.1.1.4'
Si Si 0.2541 0.3302 'International Tables Vol C Tables 4.2.6.8 and 6.1.1.4'

loop_
_exptl_crystal_face_index_h
_exptl_crystal_face_index_k
_exptl_crystal_face_index_l
_exptl_crystal_face_perp_dist
0 -9 -1 0.0653
-3 -6 -7 0.0891
-5 0 -1 0.1097
0 -6 12 0.1116
1 1 -16 0.0879
-3 7 8 0.0728
2 -2 13 0.1055
5 3 1 0.0957

loop_
_geom_angle_atom_site_label_1
_geom_angle_atom_site_label_2
_geom_angle_atom_site_label_3
_geom_angle
_geom_angle_site_symmetry_1
_geom_angle_site_symmetry_3
_geom_angle_publ_flag
O6 Si1 C17 109.8(2) . . ?
O6 Si1 C20 101.3(2) . . ?
O6 Si1 C23 110.8(2) . . ?
C17 Si1 C20 115.2(3) . . ?
C17 Si1 C23 109.7(3) . . ?
C20 Si1 C23 109.8(3) . . ?
C7 O1 C1 119.5(4) . . ?
C14 O2 C2 113.1(4) . . ?
C3 O3 C15 112.5(4) . . ?
C16 O4 C4 113.9(4) . . ?
C1 O5 C5 114.0(4) . . ?
C6 O6 Si1 127.6(3) . . ?
O1 C1 H1 109.8 . . ?
O1 C1 C2 103.8(4) . . ?
O5 C1 O1 111.7(4) . . ?
O5 C1 H1 109.8 . . ?
O5 C1 C2 111.9(4) . . ?
C2 C1 H1 109.8 . . ?
O2 C2 C1 110.3(4) . . ?
O2 C2 H2 109.4 . . ?
O2 C2 C3 108.3(4) . . ?
C1 C2 H2 109.4 . . ?
C1 C2 C3 110.1(4) . . ?
C3 C2 H2 109.4 . . ?
O3 C3 C2 113.3(4) . . ?
O3 C3 H3 108.6 . . ?
O3 C3 C4 108.0(4) . . ?
C2 C3 H3 108.6 . . ?
C4 C3 C2 109.7(4) . . ?
C4 C3 H3 108.6 . . ?
O4 C4 C3 108.6(4) . . ?
O4 C4 H4 109.9 . . ?
O4 C4 C5 107.3(4) . . ?
C3 C4 H4 109.9 . . ?
C3 C4 C5 111.0(4) . . ?
C5 C4 H4 109.9 . . ?
O5 C5 C4 112.0(4) . . ?
O5 C5 H5 108.2 . . ?
O5 C5 C6 107.9(4) . . ?
C4 C5 H5 108.2 . . ?
C6 C5 C4 112.3(4) . . ?
C6 C5 H5 108.2 . . ?
O6 C6 C5 109.3(4) . . ?
O6 C6 H6A 109.8 . . ?
O6 C6 H6B 109.8 . . ?
C5 C6 H6A 109.8 . . ?
C5 C6 H6B 109.8 . . ?
H6A C6 H6B 108.3 . . ?
O1 C7 C8 114.3(5) . . ?
C12 C7 O1 124.1(5) . . ?
C12 C7 C8 121.5(5) . . ?
C7 C8 C13 120.1(5) . . ?
C9 C8 C7 118.1(5) . . ?
C9 C8 C13 121.7(5) . . ?
C8 C9 H9 119.4 . . ?
C10 C9 C8 121.1(6) . . ?
C10 C9 H9 119.4 . . ?
C9 C10 H10 120.1 . . ?
C9 C10 C11 119.7(6) . . ?
C11 C10 H10 120.1 . . ?
C10 C11 H11 120.1 . . ?
C12 C11 C10 119.8(6) . . ?
C12 C11 H11 120.1 . . ?
C7 C12 C11 119.6(6) . . ?
C7 C12 H12 120.2 . . ?
C11 C12 H12 120.2 . . ?
C8 C13 H13A 109.5 . . ?
C8 C13 H13B 109.5 . . ?
C8 C13 H13C 109.5 . . ?
H13A C13 H13B 109.5 . . ?
H13A C13 H13C 109.5 . . ?
H13B C13 H13C 109.5 . . ?
O2 C14 H14A 109.5 . . ?
O2 C14 H14B 109.5 . . ?
O2 C14 H14C 109.5 . . ?
H14A C14 H14B 109.5 . . ?
H14A C14 H14C 109.5 . . ?
H14B C14 H14C 109.5 . . ?
O3 C15 H15A 109.5 . . ?
O3 C15 H15B 109.5 . . ?
O3 C15 H15C 109.5 . . ?
H15A C15 H15B 109.5 . . ?
H15A C15 H15C 109.5 . . ?
H15B C15 H15C 109.5 . . ?
O4 C16 H16A 109.5 . . ?
O4 C16 H16B 109.5 . . ?
O4 C16 H16C 109.5 . . ?
H16A C16 H16B 109.5 . . ?
H16A C16 H16C 109.5 . . ?
H16B C16 H16C 109.5 . . ?
Si1 C17 H17 106.2 . . ?
C18 C17 Si1 114.4(4) . . ?
C18 C17 H17 106.2 . . ?
C18 C17 C19 110.2(5) . . ?
C19 C17 Si1 113.0(4) . . ?
C19 C17 H17 106.2 . . ?
C17 C18 H18A 109.5 . . ?
C17 C18 H18B 109.5 . . ?
C17 C18 H18C 109.5 . . ?
H18A C18 H18B 109.5 . . ?
H18A C18 H18C 109.5 . . ?
H18B C18 H18C 109.5 . . ?
C17 C19 H19A 109.5 . . ?
C17 C19 H19B 109.5 . . ?
C17 C19 H19C 109.5 . . ?
H19A C19 H19B 109.5 . . ?
H19A C19 H19C 109.5 . . ?
H19B C19 H19C 109.5 . . ?
Si1 C20 H20 105.7 . . ?
C21 C20 Si1 113.7(4) . . ?
C21 C20 H20 105.7 . . ?
C21 C20 C22 110.7(5) . . ?
C22 C20 Si1 114.6(4) . . ?
C22 C20 H20 105.7 . . ?
C20 C21 H21A 109.5 . . ?
C20 C21 H21B 109.5 . . ?
C20 C21 H21C 109.5 . . ?
H21A C21 H21B 109.5 . . ?
H21A C21 H21C 109.5 . . ?
H21B C21 H21C 109.5 . . ?
C20 C22 H22A 109.5 . . ?
C20 C22 H22B 109.5 . . ?
C20 C22 H22C 109.5 . . ?
H22A C22 H22B 109.5 . . ?
H22A C22 H22C 109.5 . . ?
H22B C22 H22C 109.5 . . ?
Si1 C23 H23 107.0 . . ?
C24 C23 Si1 113.7(4) . . ?
C24 C23 H23 107.0 . . ?
C25 C23 Si1 111.6(4) . . ?
C25 C23 H23 107.0 . . ?
C25 C23 C24 110.1(5) . . ?
C23 C24 H24A 109.5 . . ?
C23 C24 H24B 109.5 . . ?
C23 C24 H24C 109.5 . . ?
H24A C24 H24B 109.5 . . ?
H24A C24 H24C 109.5 . . ?
H24B C24 H24C 109.5 . . ?
C23 C25 H25A 109.5 . . ?
C23 C25 H25B 109.5 . . ?
C23 C25 H25C 109.5 . . ?
H25A C25 H25B 109.5 . . ?
H25A C25 H25C 109.5 . . ?
H25B C25 H25C 109.5 . . ?
O6A Si1A C17A 109.0(2) . . ?
O6A Si1A C20A 104.6(2) . . ?
O6A Si1A C23A 111.4(2) . . ?
C17A Si1A C20A 110.6(2) . . ?
C17A Si1A C23A 110.6(2) . . ?
C20A Si1A C23A 110.5(2) . . ?
C7A O1A C1A 117.8(4) . . ?
C14A O2A C2A 113.6(4) . . ?
C3A O3A C15A 113.4(4) . . ?
C16A O4A C4A 113.5(4) . . ?
C1A O5A C5A 114.0(4) . . ?
C6A O6A Si1A 127.2(3) . . ?
O1A C1A H1A 109.7 . . ?
O1A C1A C2A 104.9(4) . . ?
O5A C1A O1A 110.7(4) . . ?
O5A C1A H1A 109.7 . . ?
O5A C1A C2A 112.0(4) . . ?
C2A C1A H1A 109.7 . . ?
O2A C2A C1A 109.4(4) . . ?
O2A C2A H2A 109.6 . . ?
O2A C2A C3A 107.8(4) . . ?
C1A C2A H2A 109.6 . . ?
C1A C2A C3A 110.7(4) . . ?
C3A C2A H2A 109.6 . . ?
O3A C3A C2A 112.2(4) . . ?
O3A C3A H3A 109.1 . . ?
O3A C3A C4A 107.1(4) . . ?
C2A C3A H3A 109.1 . . ?
C4A C3A C2A 110.4(4) . . ?
C4A C3A H3A 109.1 . . ?
O4A C4A C3A 107.5(4) . . ?
O4A C4A H4A 110.2 . . ?
O4A C4A C5A 108.3(4) . . ?
C3A C4A H4A 110.2 . . ?
C3A C4A C5A 110.5(4) . . ?
C5A C4A H4A 110.2 . . ?
O5A C5A C4A 111.4(4) . . ?
O5A C5A H5A 108.3 . . ?
O5A C5A C6A 107.2(4) . . ?
C4A C5A H5A 108.3 . . ?
C6A C5A C4A 113.3(4) . . ?
C6A C5A H5A 108.3 . . ?
O6A C6A C5A 110.4(4) . . ?
O6A C6A H6AA 109.6 . . ?
O6A C6A H6AB 109.6 . . ?
C5A C6A H6AA 109.6 . . ?
C5A C6A H6AB 109.6 . . ?
H6AA C6A H6AB 108.1 . . ?
O1A C7A C8A 114.8(5) . . ?
C12A C7A O1A 123.6(5) . . ?
C12A C7A C8A 121.6(5) . . ?
C7A C8A C13A 120.9(5) . . ?
C9A C8A C7A 117.1(5) . . ?
C9A C8A C13A 122.0(5) . . ?
C8A C9A H9A 119.1 . . ?
C10A C9A C8A 121.9(5) . . ?
C10A C9A H9A 119.1 . . ?
C9A C10A H10A 120.2 . . ?
C9A C10A C11A 119.7(5) . . ?
C11A C10A H10A 120.2 . . ?
C10A C11A H11A 120.0 . . ?
C12A C11A C10A 119.9(5) . . ?
C12A C11A H11A 120.0 . . ?
C7A C12A C11A 119.7(5) . . ?
C7A C12A H12A 120.1 . . ?
C11A C12A H12A 120.1 . . ?
C8A C13A H13D 109.5 . . ?
C8A C13A H13E 109.5 . . ?
C8A C13A H13F 109.5 . . ?
H13D C13A H13E 109.5 . . ?
H13D C13A H13F 109.5 . . ?
H13E C13A H13F 109.5 . . ?
O2A C14A H14D 109.5 . . ?
O2A C14A H14E 109.5 . . ?
O2A C14A H14F 109.5 . . ?
H14D C14A H14E 109.5 . . ?
H14D C14A H14F 109.5 . . ?
H14E C14A H14F 109.5 . . ?
O3A C15A H15D 109.5 . . ?
O3A C15A H15E 109.5 . . ?
O3A C15A H15F 109.5 . . ?
H15D C15A H15E 109.5 . . ?
H15D C15A H15F 109.5 . . ?
H15E C15A H15F 109.5 . . ?
O4A C16A H16D 109.5 . . ?
O4A C16A H16E 109.5 . . ?
O4A C16A H16F 109.5 . . ?
H16D C16A H16E 109.5 . . ?
H16D C16A H16F 109.5 . . ?
H16E C16A H16F 109.5 . . ?
Si1A C17A H17A 107.5 . . ?
C18A C17A Si1A 112.4(4) . . ?
C18A C17A H17A 107.5 . . ?
C18A C17A C19A 110.0(5) . . ?
C19A C17A Si1A 111.8(4) . . ?
C19A C17A H17A 107.5 . . ?
C17A C18A H18D 109.5 . . ?
C17A C18A H18E 109.5 . . ?
C17A C18A H18F 109.5 . . ?
H18D C18A H18E 109.5 . . ?
H18D C18A H18F 109.5 . . ?
H18E C18A H18F 109.5 . . ?
C17A C19A H19D 109.5 . . ?
C17A C19A H19E 109.5 . . ?
C17A C19A H19F 109.5 . . ?
H19D C19A H19E 109.5 . . ?
H19D C19A H19F 109.5 . . ?
H19E C19A H19F 109.5 . . ?
Si1A C20A H20A 107.1 . . ?
C21A C20A Si1A 114.0(4) . . ?
C21A C20A H20A 107.1 . . ?
C22A C20A Si1A 111.6(4) . . ?
C22A C20A H20A 107.1 . . ?
C22A C20A C21A 109.6(5) . . ?
C20A C21A H21D 109.5 . . ?
C20A C21A H21E 109.5 . . ?
C20A C21A H21F 109.5 . . ?
H21D C21A H21E 109.5 . . ?
H21D C21A H21F 109.5 . . ?
H21E C21A H21F 109.5 . . ?
C20A C22A H22D 109.5 . . ?
C20A C22A H22E 109.5 . . ?
C20A C22A H22F 109.5 . . ?
H22D C22A H22E 109.5 . . ?
H22D C22A H22F 109.5 . . ?
H22E C22A H22F 109.5 . . ?
Si1A C23A H23A 106.9 . . ?
C24A C23A Si1A 114.6(4) . . ?
C24A C23A H23A 106.9 . . ?
C24A C23A C25A 109.7(5) . . ?
C25A C23A Si1A 111.3(4) . . ?
C25A C23A H23A 106.9 . . ?
C23A C24A H24D 109.5 . . ?
C23A C24A H24E 109.5 . . ?
C23A C24A H24F 109.5 . . ?
H24D C24A H24E 109.5 . . ?
H24D C24A H24F 109.5 . . ?
H24E C24A H24F 109.5 . . ?
C23A C25A H25D 109.5 . . ?
C23A C25A H25E 109.5 . . ?
C23A C25A H25F 109.5 . . ?
H25D C25A H25E 109.5 . . ?
H25D C25A H25F 109.5 . . ?
H25E C25A H25F 109.5 . . ?

loop_
_geom_bond_atom_site_label_1
_geom_bond_atom_site_label_2
_geom_bond_distance
_geom_bond_site_symmetry_2
_geom_bond_publ_flag
Si1 O6 1.666(4) . ?
Si1 C17 1.873(6) . ?
Si1 C20 1.881(5) . ?
Si1 C23 1.891(6) . ?
O1 C1 1.431(6) . ?
O1 C7 1.385(6) . ?
O2 C2 1.419(6) . ?
O2 C14 1.418(7) . ?
O3 C3 1.411(6) . ?
O3 C15 1.418(6) . ?
O4 C4 1.431(6) . ?
O4 C16 1.417(7) . ?
O5 C1 1.407(6) . ?
O5 C5 1.430(6) . ?
O6 C6 1.421(6) . ?
C1 H1 0.9800 . ?
C1 C2 1.522(7) . ?
C2 H2 0.9800 . ?
C2 C3 1.532(7) . ?
C3 H3 0.9800 . ?
C3 C4 1.522(7) . ?
C4 H4 0.9800 . ?
C4 C5 1.531(7) . ?
C5 H5 0.9800 . ?
C5 C6 1.517(7) . ?
C6 H6A 0.9700 . ?
C6 H6B 0.9700 . ?
C7 C8 1.397(7) . ?
C7 C12 1.378(8) . ?
C8 C9 1.390(8) . ?
C8 C13 1.507(9) . ?
C9 H9 0.9300 . ?
C9 C10 1.387(10) . ?
C10 H10 0.9300 . ?
C10 C11 1.393(9) . ?
C11 H11 0.9300 . ?
C11 C12 1.392(8) . ?
C12 H12 0.9300 . ?
C13 H13A 0.9600 . ?
C13 H13B 0.9600 . ?
C13 H13C 0.9600 . ?
C14 H14A 0.9600 . ?
C14 H14B 0.9600 . ?
C14 H14C 0.9600 . ?
C15 H15A 0.9600 . ?
C15 H15B 0.9600 . ?
C15 H15C 0.9600 . ?
C16 H16A 0.9600 . ?
C16 H16B 0.9600 . ?
C16 H16C 0.9600 . ?
C17 H17 0.9800 . ?
C17 C18 1.534(8) . ?
C17 C19 1.552(8) . ?
C18 H18A 0.9600 . ?
C18 H18B 0.9600 . ?
C18 H18C 0.9600 . ?
C19 H19A 0.9600 . ?
C19 H19B 0.9600 . ?
C19 H19C 0.9600 . ?
C20 H20 0.9800 . ?
C20 C21 1.532(8) . ?
C20 C22 1.533(7) . ?
C21 H21A 0.9600 . ?
C21 H21B 0.9600 . ?
C21 H21C 0.9600 . ?
C22 H22A 0.9600 . ?
C22 H22B 0.9600 . ?
C22 H22C 0.9600 . ?
C23 H23 0.9800 . ?
C23 C24 1.541(8) . ?
C23 C25 1.533(8) . ?
C24 H24A 0.9600 . ?
C24 H24B 0.9600 . ?
C24 H24C 0.9600 . ?
C25 H25A 0.9600 . ?
C25 H25B 0.9600 . ?
C25 H25C 0.9600 . ?
Si1A O6A 1.651(4) . ?
Si1A C17A 1.883(5) . ?
Si1A C20A 1.887(5) . ?
Si1A C23A 1.888(5) . ?
O1A C1A 1.433(6) . ?
O1A C7A 1.388(6) . ?
O2A C2A 1.423(6) . ?
O2A C14A 1.416(7) . ?
O3A C3A 1.413(6) . ?
O3A C15A 1.414(6) . ?
O4A C4A 1.444(6) . ?
O4A C16A 1.415(7) . ?
O5A C1A 1.409(6) . ?
O5A C5A 1.430(6) . ?
O6A C6A 1.428(6) . ?
C1A H1A 0.9800 . ?
C1A C2A 1.522(7) . ?
C2A H2A 0.9800 . ?
C2A C3A 1.527(7) . ?
C3A H3A 0.9800 . ?
C3A C4A 1.524(6) . ?
C4A H4A 0.9800 . ?
C4A C5A 1.535(7) . ?
C5A H5A 0.9800 . ?
C5A C6A 1.523(7) . ?
C6A H6AA 0.9700 . ?
C6A H6AB 0.9700 . ?
C7A C8A 1.408(7) . ?
C7A C12A 1.378(8) . ?
C8A C9A 1.392(7) . ?
C8A C13A 1.502(7) . ?
C9A H9A 0.9300 . ?
C9A C10A 1.381(8) . ?
C10A H10A 0.9300 . ?
C10A C11A 1.391(8) . ?
C11A H11A 0.9300 . ?
C11A C12A 1.386(8) . ?
C12A H12A 0.9300 . ?
C13A H13D 0.9600 . ?
C13A H13E 0.9600 . ?
C13A H13F 0.9600 . ?
C14A H14D 0.9600 . ?
C14A H14E 0.9600 . ?
C14A H14F 0.9600 . ?
C15A H15D 0.9600 . ?
C15A H15E 0.9600 . ?
C15A H15F 0.9600 . ?
C16A H16D 0.9600 . ?
C16A H16E 0.9600 . ?
C16A H16F 0.9600 . ?
C17A H17A 0.9800 . ?
C17A C18A 1.535(8) . ?
C17A C19A 1.537(8) . ?
C18A H18D 0.9600 . ?
C18A H18E 0.9600 . ?
C18A H18F 0.9600 . ?
C19A H19D 0.9600 . ?
C19A H19E 0.9600 . ?
C19A H19F 0.9600 . ?
C20A H20A 0.9800 . ?
C20A C21A 1.550(8) . ?
C20A C22A 1.537(7) . ?
C21A H21D 0.9600 . ?
C21A H21E 0.9600 . ?
C21A H21F 0.9600 . ?
C22A H22D 0.9600 . ?
C22A H22E 0.9600 . ?
C22A H22F 0.9600 . ?
C23A H23A 0.9800 . ?
C23A C24A 1.538(7) . ?
C23A C25A 1.540(7) . ?
C24A H24D 0.9600 . ?
C24A H24E 0.9600 . ?
C24A H24F 0.9600 . ?
C25A H25D 0.9600 . ?
C25A H25E 0.9600 . ?
C25A H25F 0.9600 . ?

loop_
_exptl_oxdiff_crystal_face_indexfrac_h
_exptl_oxdiff_crystal_face_indexfrac_k
_exptl_oxdiff_crystal_face_indexfrac_l
_exptl_oxdiff_crystal_face_x
_exptl_oxdiff_crystal_face_y
_exptl_oxdiff_crystal_face_z
-0.1121 -8.8880 -0.9476 -0.0759 0.9512 0.2992
-2.7693 -6.0654 -6.7159 -0.1639 0.8835 -0.4389
-4.9060 -0.4644 -1.4797 0.2998 0.3897 -0.8708
-0.1503 -6.0349 12.0775 0.6262 0.5364 0.5658
0.8583 0.6294 -16.4324 -0.9320 0.0242 -0.3617
-2.6123 6.7218 7.6843 0.6342 -0.6019 -0.4852
2.3718 -2.4832 12.6698 0.4760 -0.0110 0.8794
4.6068 3.3152 0.5672 -0.3138 -0.6615 0.6812
